data_4069637
loop_
_publ_author_name
'Luo, Shuang'
'Zhao, Xi'
'Mu, Bin'
'Song, Haibin'
'Xu, Shansheng'
'Wang, Baiquan'

_publ_section_title
;
 Diels&#x2212;Alder Reactions of Benzyne with Indenyl and Fluorenyl
 Ruthenium Complexes
;
_journal_issue 15
_journal_name_full Organometallics
_journal_page_first 4602
_journal_paper_doi 10.1021/om9003303
_journal_volume 28
_journal_year 2009
_chemical_formula_sum 'C29 H30 Ru'
_chemical_formula_weight 479.60
_chemical_name_systematic
; 
 ? 
;
_space_group_IT_number 2
_symmetry_cell_setting triclinic
_symmetry_space_group_name_Hall '-P 1'
_symmetry_space_group_name_H-M 'P -1'
_atom_sites_solution_hydrogens geom
_atom_sites_solution_primary direct
_atom_sites_solution_secondary difmap
_audit_creation_method SHELXL-97
_cell_angle_alpha 73.78(3)
_cell_angle_beta 89.93(3)
_cell_angle_gamma 82.07(3)
_cell_formula_units_Z 4
_cell_length_a 7.9947(16)
_cell_length_b 13.711(3)
_cell_length_c 20.154(4)
_cell_measurement_reflns_used 5390
_cell_measurement_temperature 113(2)
_cell_measurement_theta_max 27.825
_cell_measurement_theta_min 1.620
_cell_volume 2099.4(8)
_computing_cell_refinement crystalclear
_computing_data_collection crystalclear
_computing_data_reduction crystalclear
_computing_molecular_graphics 'Bruker SHELXTL'
_computing_publication_material 'Bruker SHELXTL'
_computing_structure_refinement 'SHELXL-97 (Sheldrick, 1997)'
_computing_structure_solution 'SHELXS-97 (Sheldrick, 1990)'
_diffrn_ambient_temperature 113(2)
_diffrn_measured_fraction_theta_full 0.986
_diffrn_measured_fraction_theta_max 0.986
_diffrn_measurement_device_type 'rigaku saturn'
_diffrn_measurement_method '\w scans'
_diffrn_radiation_monochromator confocal
_diffrn_radiation_source 'rotating anode'
_diffrn_radiation_type MoK\a
_diffrn_radiation_wavelength 0.71073
_diffrn_reflns_av_R_equivalents 0.0323
_diffrn_reflns_av_sigmaI/netI 0.0431
_diffrn_reflns_limit_h_max 9
_diffrn_reflns_limit_h_min -9
_diffrn_reflns_limit_k_max 16
_diffrn_reflns_limit_k_min -16
_diffrn_reflns_limit_l_max 23
_diffrn_reflns_limit_l_min -23
_diffrn_reflns_number 15941
_diffrn_reflns_theta_full 25.02
_diffrn_reflns_theta_max 25.02
_diffrn_reflns_theta_min 1.05
_diffrn_standards_decay_% 0
_diffrn_standards_interval_count 0
_diffrn_standards_interval_time 0
_diffrn_standards_number 0
_exptl_absorpt_coefficient_mu 0.761
_exptl_absorpt_correction_T_max 0.9143
_exptl_absorpt_correction_T_min 0.8627
_exptl_absorpt_correction_type multi-scan
_exptl_absorpt_process_details crystalclear
_exptl_crystal_density_diffrn 1.517
_exptl_crystal_density_method 'not measured'
_exptl_crystal_F_000 992
_exptl_crystal_size_max 0.20
_exptl_crystal_size_mid 0.18
_exptl_crystal_size_min 0.12
_refine_diff_density_max 0.955
_refine_diff_density_min -0.923
_refine_diff_density_rms 0.091
_refine_ls_extinction_method none
_refine_ls_goodness_of_fit_ref 1.131
_refine_ls_hydrogen_treatment constr
_refine_ls_matrix_type full
_refine_ls_number_parameters 541
_refine_ls_number_reflns 7311
_refine_ls_number_restraints 0
_refine_ls_restrained_S_all 1.131
_refine_ls_R_factor_all 0.0397
_refine_ls_R_factor_gt 0.0340
_refine_ls_shift/su_max 0.001
_refine_ls_shift/su_mean 0.000
_refine_ls_structure_factor_coef Fsqd
_refine_ls_weighting_details 'calc w=1/[\s^2^(Fo^2^)+(0.0514P)^2^+0.8377P] where P=(Fo^2^+2Fc^2^)/3'
_refine_ls_weighting_scheme calc
_refine_ls_wR_factor_gt 0.0940
_refine_ls_wR_factor_ref 0.0968
_reflns_number_gt 6313
_reflns_number_total 7311
_reflns_threshold_expression >2sigma(I)
_cod_data_source_file om9003303_si_001.cif
_cod_data_source_block r81111c
_cod_depositor_comments
;
The following automatic conversions were performed:

'_symmetry_cell_setting' value 'Triclinic' changed to 'triclinic'
according to /home/saulius/struct/CIF-dictionaries/cif_core.dic
dictionary named 'cif_core.dic' version 2.4.2 from
2011-04-26.

'_exptl_absorpt_correction_type' value 'MULTI-scan'
changed to 'multi-scan' according to
/home/saulius/struct/CIF-dictionaries/cif_core.dic dictionary named
'cif_core.dic' version 2.4.2 from 2011-04-26.

Automatic conversion script
Id: cif_fix_values 1715 2011-07-08 13:25:40Z adriana 
;
_cod_original_cell_volume 2099.4(7)
_cod_original_sg_symbol_H-M P-1
_cod_database_code 4069637

loop_
_symmetry_equiv_pos_as_xyz
'x, y, z'
'-x, -y, -z'

loop_
_atom_site_label
_atom_site_type_symbol
_atom_site_fract_x
_atom_site_fract_y
_atom_site_fract_z
_atom_site_U_iso_or_equiv
_atom_site_adp_type
_atom_site_occupancy
_atom_site_symmetry_multiplicity
_atom_site_calc_flag
_atom_site_refinement_flags
Ru1 Ru 0.72835(3) 0.752189(18) 0.449529(12) 0.00929(9) Uani 1 1 d .
Ru2 Ru 0.65288(3) 0.753793(19) 0.941891(12) 0.01429(9) Uani 1 1 d .
C1 C 0.5928(4) 0.6508(2) 0.52921(15) 0.0112(6) Uani 1 1 d .
C2 C 0.5523(4) 0.6403(2) 0.46337(15) 0.0135(7) Uani 1 1 d .
H2A H 0.5690 0.5766 0.4496 0.016 Uiso 1 1 calc R
C3 C 0.4666(4) 0.7380(3) 0.42294(16) 0.0154(7) Uani 1 1 d .
C4 C 0.3901(4) 0.7726(3) 0.35475(17) 0.0215(8) Uani 1 1 d .
H4A H 0.3937 0.7282 0.3272 0.026 Uiso 1 1 calc R
C5 C 0.3126(5) 0.8703(3) 0.33083(18) 0.0284(9) Uani 1 1 d .
H5A H 0.2594 0.8917 0.2871 0.034 Uiso 1 1 calc R
C6 C 0.3100(5) 0.9414(3) 0.37064(18) 0.0271(9) Uani 1 1 d .
H6A H 0.2582 1.0087 0.3520 0.033 Uiso 1 1 calc R
C7 C 0.3826(4) 0.9122(3) 0.43578(17) 0.0195(8) Uani 1 1 d .
H7A H 0.3812 0.9592 0.4614 0.023 Uiso 1 1 calc R
C8 C 0.4602(4) 0.8093(2) 0.46384(16) 0.0138(7) Uani 1 1 d .
C9 C 0.5423(4) 0.7547(2) 0.52935(15) 0.0109(6) Uani 1 1 d .
C10 C 0.5458(4) 0.7684(2) 0.60160(15) 0.0123(7) Uani 1 1 d .
H10A H 0.5125 0.8396 0.6023 0.015 Uiso 1 1 calc R
C11 C 0.4275(4) 0.6954(2) 0.64051(15) 0.0109(6) Uani 1 1 d .
C12 C 0.2831(4) 0.7203(3) 0.67256(15) 0.0150(7) Uani 1 1 d .
H12A H 0.2490 0.7880 0.6723 0.018 Uiso 1 1 calc R
C13 C 0.1870(4) 0.6441(3) 0.70568(16) 0.0170(7) Uani 1 1 d .
H13A H 0.0884 0.6612 0.7270 0.020 Uiso 1 1 calc R
C14 C 0.2395(4) 0.5434(3) 0.70656(16) 0.0160(7) Uani 1 1 d .
H14A H 0.1769 0.4925 0.7293 0.019 Uiso 1 1 calc R
C15 C 0.3853(4) 0.5176(2) 0.67373(15) 0.0131(7) Uani 1 1 d .
H15A H 0.4196 0.4497 0.6742 0.016 Uiso 1 1 calc R
C16 C 0.4788(4) 0.5931(2) 0.64053(15) 0.0123(7) Uani 1 1 d .
C17 C 0.6394(4) 0.5794(2) 0.60109(15) 0.0118(7) Uani 1 1 d .
H17A H 0.6770 0.5081 0.6016 0.014 Uiso 1 1 calc R
C18 C 0.7689(4) 0.6260(2) 0.63369(16) 0.0146(7) Uani 1 1 d .
H18A H 0.7939 0.5844 0.6810 0.018 Uiso 1 1 calc R
H18B H 0.8726 0.6228 0.6089 0.018 Uiso 1 1 calc R
C19 C 0.7206(4) 0.7226(2) 0.63388(15) 0.0139(7) Uani 1 1 d .
H19A H 0.8019 0.7644 0.6092 0.017 Uiso 1 1 calc R
H19B H 0.7231 0.7260 0.6813 0.017 Uiso 1 1 calc R
C20 C 0.9541(4) 0.8160(2) 0.46532(16) 0.0125(7) Uani 1 1 d .
C21 C 1.0016(4) 0.7155(2) 0.45794(16) 0.0140(7) Uani 1 1 d .
C22 C 0.9451(4) 0.7151(2) 0.39076(16) 0.0127(7) Uani 1 1 d .
C23 C 0.8607(4) 0.8153(2) 0.35689(16) 0.0134(7) Uani 1 1 d .
C24 C 0.8670(4) 0.8775(2) 0.40320(16) 0.0130(7) Uani 1 1 d .
C25 C 0.7987(5) 0.9893(2) 0.38609(18) 0.0213(8) Uani 1 1 d .
H25A H 0.8851 1.0292 0.3659 0.032 Uiso 1 1 calc R
H25B H 0.7632 1.0062 0.4276 0.032 Uiso 1 1 calc R
H25C H 0.7039 1.0043 0.3539 0.032 Uiso 1 1 calc R
C26 C 1.0012(4) 0.8521(3) 0.52516(16) 0.0178(7) Uani 1 1 d .
H26A H 1.1085 0.8766 0.5177 0.027 Uiso 1 1 calc R
H26B H 1.0089 0.7962 0.5667 0.027 Uiso 1 1 calc R
H26C H 0.9167 0.9066 0.5295 0.027 Uiso 1 1 calc R
C27 C 1.1092(4) 0.6287(2) 0.50874(17) 0.0191(7) Uani 1 1 d .
H27A H 1.2262 0.6326 0.4994 0.029 Uiso 1 1 calc R
H27B H 1.0817 0.5646 0.5046 0.029 Uiso 1 1 calc R
H27C H 1.0887 0.6333 0.5548 0.029 Uiso 1 1 calc R
C28 C 0.9777(5) 0.6285(2) 0.35907(18) 0.0211(8) Uani 1 1 d .
H28A H 1.0827 0.6316 0.3359 0.032 Uiso 1 1 calc R
H28B H 0.8875 0.6337 0.3263 0.032 Uiso 1 1 calc R
H28C H 0.9838 0.5645 0.3946 0.032 Uiso 1 1 calc R
C29 C 0.7837(5) 0.8521(3) 0.28532(16) 0.0213(8) Uani 1 1 d .
H29A H 0.8681 0.8759 0.2533 0.032 Uiso 1 1 calc R
H29B H 0.6936 0.9073 0.2826 0.032 Uiso 1 1 calc R
H29C H 0.7397 0.7968 0.2740 0.032 Uiso 1 1 calc R
C30 C 0.8340(4) 0.6588(3) 1.02515(16) 0.0162(7) Uani 1 1 d .
C31 C 0.8817(4) 0.6390(3) 0.96143(17) 0.0186(7) Uani 1 1 d .
H31A H 0.8951 0.5724 0.9516 0.022 Uiso 1 1 calc R
C32 C 0.9218(4) 0.7345(3) 0.91670(17) 0.0177(7) Uani 1 1 d .
C33 C 0.9841(5) 0.7600(3) 0.84852(18) 0.0257(8) Uani 1 1 d .
H33A H 1.0023 0.7109 0.8244 0.031 Uiso 1 1 calc R
C34 C 1.0160(5) 0.8568(3) 0.81958(19) 0.0333(10) Uani 1 1 d .
H34A H 1.0599 0.8734 0.7757 0.040 Uiso 1 1 calc R
C35 C 0.9843(5) 0.9335(3) 0.85443(19) 0.0304(9) Uani 1 1 d .
H35A H 1.0052 0.9997 0.8324 0.036 Uiso 1 1 calc R
C36 C 0.9241(5) 0.9131(3) 0.91929(18) 0.0225(8) Uani 1 1 d .
H36A H 0.9027 0.9645 0.9413 0.027 Uiso 1 1 calc R
C37 C 0.8946(4) 0.8116(3) 0.95247(17) 0.0167(7) Uani 1 1 d .
C38 C 0.8356(4) 0.7637(2) 1.01978(16) 0.0145(7) Uani 1 1 d .
C39 C 0.8243(4) 0.7865(3) 1.08971(16) 0.0172(7) Uani 1 1 d .
H39A H 0.8234 0.8592 1.0865 0.021 Uiso 1 1 calc R
C40 C 0.9759(4) 0.7170(3) 1.13139(15) 0.0161(7) Uani 1 1 d .
C41 C 1.1065(4) 0.7464(3) 1.16163(17) 0.0200(8) Uani 1 1 d .
H41A H 1.1081 0.8153 1.1583 0.024 Uiso 1 1 calc R
C42 C 1.2374(4) 0.6720(3) 1.19755(17) 0.0226(8) Uani 1 1 d .
H42A H 1.3265 0.6915 1.2181 0.027 Uiso 1 1 calc R
C43 C 1.2352(4) 0.5702(3) 1.20272(16) 0.0205(8) Uani 1 1 d .
H43A H 1.3218 0.5210 1.2273 0.025 Uiso 1 1 calc R
C44 C 1.1041(4) 0.5402(3) 1.17142(16) 0.0183(7) Uani 1 1 d .
H44A H 1.1042 0.4714 1.1743 0.022 Uiso 1 1 calc R
C45 C 0.9736(4) 0.6130(2) 1.13605(16) 0.0150(7) Uani 1 1 d .
C46 C 0.8209(4) 0.5945(2) 1.09862(16) 0.0147(7) Uani 1 1 d .
H46A H 0.8177 0.5219 1.1027 0.018 Uiso 1 1 calc R
C47 C 0.6689(4) 0.6448(3) 1.12856(16) 0.0191(8) Uani 1 1 d .
H47A H 0.5673 0.6386 1.1048 0.023 Uiso 1 1 calc R
H47B H 0.6633 0.6073 1.1769 0.023 Uiso 1 1 calc R
C48 C 0.6699(4) 0.7430(2) 1.12418(16) 0.0160(7) Uani 1 1 d .
H48A H 0.6651 0.7513 1.1704 0.019 Uiso 1 1 calc R
H48B H 0.5690 0.7826 1.0983 0.019 Uiso 1 1 calc R
C49 C 0.4580(4) 0.8774(3) 0.89075(17) 0.0192(8) Uani 1 1 d .
C50 C 0.4963(4) 0.8101(3) 0.84763(16) 0.0186(7) Uani 1 1 d .
C51 C 0.4580(4) 0.7116(3) 0.88491(17) 0.0181(7) Uani 1 1 d .
C52 C 0.3966(4) 0.7174(3) 0.95056(17) 0.0206(8) Uani 1 1 d .
C53 C 0.3950(4) 0.8209(3) 0.95379(17) 0.0206(8) Uani 1 1 d .
C54 C 0.3257(5) 0.8641(3) 1.00987(19) 0.0336(10) Uani 1 1 d .
H54A H 0.2069 0.8873 1.0008 0.050 Uiso 1 1 calc R
H54B H 0.3823 0.9208 1.0115 0.050 Uiso 1 1 calc R
H54C H 0.3433 0.8120 1.0534 0.050 Uiso 1 1 calc R
C55 C 0.4729(5) 0.9896(3) 0.8700(2) 0.0303(9) Uani 1 1 d .
H55A H 0.3679 1.0283 0.8486 0.046 Uiso 1 1 calc R
H55B H 0.5616 1.0025 0.8380 0.046 Uiso 1 1 calc R
H55C H 0.4985 1.0100 0.9103 0.046 Uiso 1 1 calc R
C56 C 0.5586(5) 0.8411(3) 0.77612(17) 0.0276(9) Uani 1 1 d .
H56A H 0.4641 0.8633 0.7435 0.041 Uiso 1 1 calc R
H56B H 0.6283 0.7837 0.7671 0.041 Uiso 1 1 calc R
H56C H 0.6236 0.8963 0.7716 0.041 Uiso 1 1 calc R
C57 C 0.4698(5) 0.6206(3) 0.85756(19) 0.0283(9) Uani 1 1 d .
H57A H 0.3645 0.6209 0.8346 0.042 Uiso 1 1 calc R
H57B H 0.4937 0.5590 0.8951 0.042 Uiso 1 1 calc R
H57C H 0.5588 0.6233 0.8254 0.042 Uiso 1 1 calc R
C58 C 0.3296(5) 0.6333(3) 1.00383(19) 0.0323(10) Uani 1 1 d .
H58A H 0.2108 0.6367 0.9948 0.049 Uiso 1 1 calc R
H58B H 0.3479 0.6413 1.0490 0.049 Uiso 1 1 calc R
H58C H 0.3873 0.5680 1.0018 0.049 Uiso 1 1 calc R

loop_
_atom_site_aniso_label
_atom_site_aniso_U_11
_atom_site_aniso_U_22
_atom_site_aniso_U_33
_atom_site_aniso_U_23
_atom_site_aniso_U_13
_atom_site_aniso_U_12
Ru1 0.00910(16) 0.01081(14) 0.00796(14) -0.00214(10) 0.00179(10) -0.00252(10)
Ru2 0.01237(17) 0.01878(16) 0.01016(14) -0.00176(11) -0.00032(11) -0.00168(12)
C1 0.0080(16) 0.0131(16) 0.0133(15) -0.0038(13) 0.0035(13) -0.0044(13)
C2 0.0117(17) 0.0184(17) 0.0123(15) -0.0055(13) 0.0033(13) -0.0062(14)
C3 0.0100(17) 0.0234(18) 0.0134(16) -0.0043(14) 0.0066(13) -0.0067(14)
C4 0.0134(18) 0.040(2) 0.0114(16) -0.0042(15) 0.0001(14) -0.0096(16)
C5 0.017(2) 0.046(2) 0.0143(17) 0.0038(17) -0.0022(15) -0.0037(18)
C6 0.017(2) 0.028(2) 0.0233(19) 0.0099(16) 0.0046(16) 0.0017(16)
C7 0.0122(18) 0.0210(18) 0.0222(18) -0.0019(14) 0.0083(14) -0.0013(14)
C8 0.0089(17) 0.0178(17) 0.0123(15) 0.0009(13) 0.0023(13) -0.0038(13)
C9 0.0090(16) 0.0131(16) 0.0098(15) -0.0013(12) 0.0026(12) -0.0032(12)
C10 0.0188(18) 0.0104(15) 0.0090(15) -0.0043(12) 0.0049(13) -0.0028(13)
C11 0.0128(17) 0.0120(15) 0.0069(14) -0.0009(12) -0.0012(12) -0.0014(13)
C12 0.0173(19) 0.0171(17) 0.0113(15) -0.0055(13) -0.0011(14) -0.0020(14)
C13 0.0125(18) 0.031(2) 0.0088(15) -0.0060(14) 0.0031(13) -0.0050(15)
C14 0.0178(19) 0.0210(18) 0.0098(15) -0.0020(13) 0.0012(13) -0.0094(15)
C15 0.0161(18) 0.0133(16) 0.0090(15) -0.0012(12) -0.0022(13) -0.0027(13)
C16 0.0121(17) 0.0168(17) 0.0071(14) -0.0028(13) -0.0025(13) -0.0003(13)
C17 0.0117(17) 0.0115(16) 0.0111(15) -0.0019(13) 0.0018(13) -0.0004(13)
C18 0.0113(18) 0.0235(18) 0.0073(15) -0.0001(13) 0.0053(13) -0.0057(14)
C19 0.0144(18) 0.0210(18) 0.0070(15) -0.0037(13) 0.0074(13) -0.0060(14)
C20 0.0093(17) 0.0151(16) 0.0127(15) -0.0009(13) 0.0017(13) -0.0068(13)
C21 0.0093(17) 0.0155(16) 0.0167(16) -0.0025(13) 0.0070(13) -0.0047(13)
C22 0.0088(17) 0.0145(16) 0.0153(16) -0.0036(13) 0.0063(13) -0.0046(13)
C23 0.0112(17) 0.0161(16) 0.0130(15) -0.0017(13) 0.0059(13) -0.0070(13)
C24 0.0120(17) 0.0128(16) 0.0139(16) -0.0013(13) 0.0050(13) -0.0055(13)
C25 0.026(2) 0.0126(17) 0.0235(18) -0.0020(14) 0.0018(15) -0.0029(15)
C26 0.0176(19) 0.0213(18) 0.0156(16) -0.0052(14) -0.0020(14) -0.0067(15)
C27 0.0133(18) 0.0152(17) 0.0253(18) 0.0004(14) 0.0024(15) -0.0024(14)
C28 0.026(2) 0.0159(17) 0.0232(18) -0.0082(15) 0.0116(16) -0.0037(15)
C29 0.025(2) 0.0256(19) 0.0119(16) -0.0013(14) 0.0029(15) -0.0086(16)
C30 0.0095(17) 0.0230(18) 0.0152(16) -0.0048(14) -0.0011(13) -0.0012(14)
C31 0.0137(18) 0.0225(18) 0.0194(17) -0.0071(14) -0.0018(14) 0.0008(14)
C32 0.0096(17) 0.0264(19) 0.0165(17) -0.0054(14) -0.0007(13) -0.0021(14)
C33 0.025(2) 0.035(2) 0.0156(17) -0.0063(16) 0.0023(15) 0.0013(17)
C34 0.029(2) 0.048(3) 0.0176(19) -0.0015(18) 0.0097(17) -0.0064(19)
C35 0.030(2) 0.029(2) 0.026(2) 0.0053(17) 0.0031(17) -0.0089(17)
C36 0.023(2) 0.0217(19) 0.0211(18) -0.0029(15) 0.0005(15) -0.0047(15)
C37 0.0082(17) 0.0220(18) 0.0182(17) -0.0036(14) 0.0005(14) -0.0009(14)
C38 0.0089(17) 0.0204(17) 0.0113(15) -0.0006(13) -0.0003(13) -0.0004(14)
C39 0.0192(19) 0.0180(17) 0.0152(16) -0.0068(14) 0.0023(14) -0.0010(14)
C40 0.0141(18) 0.0271(19) 0.0079(15) -0.0056(14) 0.0056(13) -0.0044(15)
C41 0.019(2) 0.029(2) 0.0161(17) -0.0112(15) 0.0059(15) -0.0065(16)
C42 0.0159(19) 0.042(2) 0.0127(16) -0.0118(16) 0.0026(14) -0.0063(17)
C43 0.0136(19) 0.034(2) 0.0091(15) -0.0017(14) 0.0013(13) 0.0043(15)
C44 0.0176(19) 0.0222(18) 0.0125(16) -0.0014(14) 0.0036(14) -0.0014(15)
C45 0.0120(17) 0.0225(18) 0.0094(15) -0.0026(13) 0.0026(13) -0.0024(14)
C46 0.0130(18) 0.0144(16) 0.0147(16) -0.0007(13) 0.0004(13) -0.0019(13)
C47 0.0162(19) 0.0274(19) 0.0095(16) 0.0010(14) -0.0037(14) -0.0016(15)
C48 0.0119(18) 0.0233(19) 0.0112(16) -0.0035(14) -0.0056(13) -0.0003(14)
C49 0.0174(19) 0.0212(18) 0.0172(17) -0.0049(14) -0.0046(14) 0.0019(15)
C50 0.0164(19) 0.0238(19) 0.0134(16) -0.0029(14) -0.0032(14) 0.0001(15)
C51 0.0134(18) 0.0211(18) 0.0173(17) -0.0019(14) -0.0047(14) -0.0007(14)
C52 0.0120(18) 0.028(2) 0.0174(17) 0.0017(15) -0.0043(14) -0.0041(15)
C53 0.0103(18) 0.033(2) 0.0160(17) -0.0062(15) -0.0042(14) 0.0022(15)
C54 0.021(2) 0.053(3) 0.029(2) -0.0194(19) -0.0002(17) 0.0060(19)
C55 0.039(2) 0.0201(19) 0.031(2) -0.0066(16) -0.0125(18) 0.0004(17)
C56 0.031(2) 0.031(2) 0.0155(18) 0.0011(16) -0.0052(16) -0.0026(18)
C57 0.032(2) 0.023(2) 0.031(2) -0.0105(16) -0.0110(17) -0.0022(17)
C58 0.018(2) 0.047(3) 0.025(2) 0.0042(18) 0.0000(17) -0.0105(18)

loop_
_atom_type_symbol
_atom_type_description
_atom_type_scat_dispersion_real
_atom_type_scat_dispersion_imag
_atom_type_scat_source
C C 0.0033 0.0016 'International Tables Vol C Tables 4.2.6.8 and 6.1.1.4'
H H 0.0000 0.0000 'International Tables Vol C Tables 4.2.6.8 and 6.1.1.4'
Ru Ru -1.2594 0.8363 'International Tables Vol C Tables 4.2.6.8 and 6.1.1.4'

loop_
_geom_angle_atom_site_label_1
_geom_angle_atom_site_label_2
_geom_angle_atom_site_label_3
_geom_angle
C24 Ru1 C23 38.67(12)
C24 Ru1 C21 64.08(12)
C23 Ru1 C21 64.21(12)
C24 Ru1 C20 38.21(12)
C23 Ru1 C20 64.42(12)
C21 Ru1 C20 38.38(12)
C24 Ru1 C22 64.28(12)
C23 Ru1 C22 38.27(12)
C21 Ru1 C22 38.38(12)
C20 Ru1 C22 64.33(12)
C24 Ru1 C2 161.86(12)
C23 Ru1 C2 127.15(12)
C21 Ru1 C2 125.22(12)
C20 Ru1 C2 158.54(12)
C22 Ru1 C2 112.03(12)
C24 Ru1 C9 124.28(12)
C23 Ru1 C9 155.97(12)
C21 Ru1 C9 130.67(12)
C20 Ru1 C9 113.69(12)
C22 Ru1 C9 165.12(12)
C2 Ru1 C9 63.90(12)
C24 Ru1 C1 158.17(12)
C23 Ru1 C1 162.88(12)
C21 Ru1 C1 115.11(12)
C20 Ru1 C1 126.82(12)
C22 Ru1 C1 130.09(11)
C2 Ru1 C1 37.68(11)
C9 Ru1 C1 37.88(11)
C24 Ru1 C3 127.13(12)
C23 Ru1 C3 110.59(12)
C21 Ru1 C3 157.15(13)
C20 Ru1 C3 162.26(12)
C22 Ru1 C3 123.39(12)
C2 Ru1 C3 38.22(12)
C9 Ru1 C3 63.28(11)
C1 Ru1 C3 62.78(12)
C24 Ru1 C8 111.35(12)
C23 Ru1 C8 122.66(12)
C21 Ru1 C8 164.28(12)
C20 Ru1 C8 128.61(12)
C22 Ru1 C8 155.45(12)
C2 Ru1 C8 63.95(12)
C9 Ru1 C8 37.79(11)
C1 Ru1 C8 62.98(12)
C3 Ru1 C8 37.89(12)
C49 Ru2 C50 38.84(13)
C49 Ru2 C51 64.47(13)
C50 Ru2 C51 38.38(12)
C49 Ru2 C52 64.43(13)
C50 Ru2 C52 64.54(13)
C51 Ru2 C52 38.48(13)
C49 Ru2 C53 38.28(13)
C50 Ru2 C53 64.61(13)
C51 Ru2 C53 64.45(13)
C52 Ru2 C53 38.58(13)
C49 Ru2 C38 124.12(13)
C50 Ru2 C38 155.38(13)
C51 Ru2 C38 165.81(12)
C52 Ru2 C38 131.37(12)
C53 Ru2 C38 114.16(12)
C49 Ru2 C31 162.13(13)
C50 Ru2 C31 127.07(13)
C51 Ru2 C31 111.67(13)
C52 Ru2 C31 124.54(13)
C53 Ru2 C31 158.09(13)
C38 Ru2 C31 63.86(12)
C49 Ru2 C32 127.22(13)
C50 Ru2 C32 109.94(13)
C51 Ru2 C32 122.39(13)
C52 Ru2 C32 156.05(14)
C53 Ru2 C32 162.88(13)
C38 Ru2 C32 63.41(12)
C31 Ru2 C32 38.26(12)
C49 Ru2 C30 157.71(13)
C50 Ru2 C30 163.31(13)
C51 Ru2 C30 130.74(12)
C52 Ru2 C30 115.42(13)
C53 Ru2 C30 126.86(13)
C38 Ru2 C30 37.49(12)
C31 Ru2 C30 37.75(12)
C32 Ru2 C30 62.73(12)
C49 Ru2 C37 111.23(13)
C50 Ru2 C37 121.63(13)
C51 Ru2 C37 154.09(13)
C52 Ru2 C37 165.62(13)
C53 Ru2 C37 129.46(13)
C38 Ru2 C37 38.18(12)
C31 Ru2 C37 63.92(13)
C32 Ru2 C37 37.73(12)
C30 Ru2 C37 62.89(12)
C2 C1 C9 109.1(3)
C2 C1 C17 136.6(3)
C9 C1 C17 112.8(3)
C2 C1 Ru1 70.46(17)
C9 C1 Ru1 70.72(17)
C17 C1 Ru1 134.8(2)
C1 C2 C3 107.1(3)
C1 C2 Ru1 71.85(18)
C3 C2 Ru1 71.78(18)
C1 C2 H2A 126.3
C3 C2 H2A 126.3
Ru1 C2 H2A 126.3
C4 C3 C2 132.7(3)
C4 C3 C8 118.7(3)
C2 C3 C8 108.5(3)
C4 C3 Ru1 125.0(2)
C2 C3 Ru1 70.00(18)
C8 C3 Ru1 71.72(19)
C5 C4 C3 119.4(3)
C5 C4 H4A 120.3
C3 C4 H4A 120.3
C4 C5 C6 121.8(3)
C4 C5 H5A 119.1
C6 C5 H5A 119.1
C7 C6 C5 120.9(3)
C7 C6 H6A 119.5
C5 C6 H6A 119.5
C6 C7 C8 119.1(3)
C6 C7 H7A 120.5
C8 C7 H7A 120.5
C7 C8 C9 132.9(3)
C7 C8 C3 120.0(3)
C9 C8 C3 107.1(3)
C7 C8 Ru1 124.3(2)
C9 C8 Ru1 69.89(18)
C3 C8 Ru1 70.39(19)
C1 C9 C8 108.1(3)
C1 C9 C10 112.6(3)
C8 C9 C10 136.6(3)
C1 C9 Ru1 71.40(17)
C8 C9 Ru1 72.32(18)
C10 C9 Ru1 135.2(2)
C19 C10 C9 107.2(3)
C19 C10 C11 105.3(2)
C9 C10 C11 103.2(2)
C19 C10 H10A 113.4
C9 C10 H10A 113.4
C11 C10 H10A 113.4
C12 C11 C16 119.9(3)
C12 C11 C10 127.1(3)
C16 C11 C10 112.9(3)
C11 C12 C13 120.3(3)
C11 C12 H12A 119.9
C13 C12 H12A 119.9
C14 C13 C12 119.6(3)
C14 C13 H13A 120.2
C12 C13 H13A 120.2
C13 C14 C15 120.5(3)
C13 C14 H14A 119.7
C15 C14 H14A 119.7
C16 C15 C14 119.7(3)
C16 C15 H15A 120.2
C14 C15 H15A 120.2
C15 C16 C11 120.0(3)
C15 C16 C17 126.9(3)
C11 C16 C17 113.1(3)
C1 C17 C18 107.2(2)
C1 C17 C16 103.2(2)
C18 C17 C16 104.9(2)
C1 C17 H17A 113.5
C18 C17 H17A 113.5
C16 C17 H17A 113.5
C19 C18 C17 114.7(3)
C19 C18 H18A 108.6
C17 C18 H18A 108.6
C19 C18 H18B 108.6
C17 C18 H18B 108.6
H18A C18 H18B 107.6
C18 C19 C10 114.6(3)
C18 C19 H19A 108.6
C10 C19 H19A 108.6
C18 C19 H19B 108.6
C10 C19 H19B 108.6
H19A C19 H19B 107.6
C24 C20 C21 107.8(3)
C24 C20 C26 126.2(3)
C21 C20 C26 125.9(3)
C24 C20 Ru1 70.57(18)
C21 C20 Ru1 70.72(18)
C26 C20 Ru1 128.3(2)
C20 C21 C22 108.4(3)
C20 C21 C27 125.6(3)
C22 C21 C27 125.7(3)
C20 C21 Ru1 70.91(18)
C22 C21 Ru1 71.21(19)
C27 C21 Ru1 128.8(2)
C23 C22 C21 107.7(3)
C23 C22 C28 125.4(3)
C21 C22 C28 126.8(3)
C23 C22 Ru1 70.41(18)
C21 C22 Ru1 70.40(18)
C28 C22 Ru1 127.8(2)
C22 C23 C24 107.8(3)
C22 C23 C29 127.1(3)
C24 C23 C29 125.1(3)
C22 C23 Ru1 71.32(17)
C24 C23 Ru1 70.48(17)
C29 C23 Ru1 125.3(2)
C20 C24 C23 108.4(3)
C20 C24 C25 127.0(3)
C23 C24 C25 124.6(3)
C20 C24 Ru1 71.22(17)
C23 C24 Ru1 70.85(17)
C25 C24 Ru1 125.7(2)
C24 C25 H25A 109.5
C24 C25 H25B 109.5
H25A C25 H25B 109.5
C24 C25 H25C 109.5
H25A C25 H25C 109.5
H25B C25 H25C 109.5
C20 C26 H26A 109.5
C20 C26 H26B 109.5
H26A C26 H26B 109.5
C20 C26 H26C 109.5
H26A C26 H26C 109.5
H26B C26 H26C 109.5
C21 C27 H27A 109.5
C21 C27 H27B 109.5
H27A C27 H27B 109.5
C21 C27 H27C 109.5
H27A C27 H27C 109.5
H27B C27 H27C 109.5
C22 C28 H28A 109.5
C22 C28 H28B 109.5
H28A C28 H28B 109.5
C22 C28 H28C 109.5
H28A C28 H28C 109.5
H28B C28 H28C 109.5
C23 C29 H29A 109.5
C23 C29 H29B 109.5
H29A C29 H29B 109.5
C23 C29 H29C 109.5
H29A C29 H29C 109.5
H29B C29 H29C 109.5
C38 C30 C31 109.7(3)
C38 C30 C46 112.9(3)
C31 C30 C46 135.7(3)
C38 C30 Ru2 70.58(19)
C31 C30 Ru2 70.82(19)
C46 C30 Ru2 135.5(2)
C30 C31 C32 106.3(3)
C30 C31 Ru2 71.43(19)
C32 C31 Ru2 71.10(19)
C30 C31 H31A 126.7
C32 C31 H31A 126.7
Ru2 C31 H31A 126.7
C33 C32 C37 119.4(3)
C33 C32 C31 131.7(3)
C37 C32 C31 108.9(3)
C33 C32 Ru2 125.1(2)
C37 C32 Ru2 71.66(19)
C31 C32 Ru2 70.64(19)
C34 C33 C32 118.8(4)
C34 C33 H33A 120.6
C32 C33 H33A 120.6
C33 C34 C35 121.6(3)
C33 C34 H34A 119.2
C35 C34 H34A 119.2
C36 C35 C34 121.8(3)
C36 C35 H35A 119.1
C34 C35 H35A 119.1
C35 C36 C37 118.5(3)
C35 C36 H36A 120.8
C37 C36 H36A 120.8
C36 C37 C32 120.0(3)
C36 C37 C38 133.0(3)
C32 C37 C38 107.0(3)
C36 C37 Ru2 123.7(2)
C32 C37 Ru2 70.61(19)
C38 C37 Ru2 69.79(18)
C30 C38 C37 107.9(3)
C30 C38 C39 112.7(3)
C37 C38 C39 136.5(3)
C30 C38 Ru2 71.93(19)
C37 C38 Ru2 72.03(18)
C39 C38 Ru2 135.3(2)
C40 C39 C38 103.5(3)
C40 C39 C48 105.1(3)
C38 C39 C48 107.0(3)
C40 C39 H39A 113.5
C38 C39 H39A 113.5
C48 C39 H39A 113.5
C41 C40 C45 120.4(3)
C41 C40 C39 127.0(3)
C45 C40 C39 112.5(3)
C40 C41 C42 119.4(3)
C40 C41 H41A 120.3
C42 C41 H41A 120.3
C43 C42 C41 120.4(3)
C43 C42 H42A 119.8
C41 C42 H42A 119.8
C42 C43 C44 120.3(3)
C42 C43 H43A 119.8
C44 C43 H43A 119.8
C45 C44 C43 119.9(3)
C45 C44 H44A 120.1
C43 C44 H44A 120.1
C44 C45 C40 119.6(3)
C44 C45 C46 127.1(3)
C40 C45 C46 113.3(3)
C30 C46 C47 107.4(3)
C30 C46 C45 103.4(3)
C47 C46 C45 104.8(3)
C30 C46 H46A 113.5
C47 C46 H46A 113.5
C45 C46 H46A 113.5
C48 C47 C46 114.9(3)
C48 C47 H47A 108.5
C46 C47 H47A 108.5
C48 C47 H47B 108.5
C46 C47 H47B 108.5
H47A C47 H47B 107.5
C47 C48 C39 114.2(3)
C47 C48 H48A 108.7
C39 C48 H48A 108.7
C47 C48 H48B 108.7
C39 C48 H48B 108.7
H48A C48 H48B 107.6
C53 C49 C50 108.6(3)
C53 C49 C55 126.4(3)
C50 C49 C55 125.0(3)
C53 C49 Ru2 71.7(2)
C50 C49 Ru2 70.86(19)
C55 C49 Ru2 126.2(3)
C51 C50 C49 107.5(3)
C51 C50 C56 127.3(3)
C49 C50 C56 125.2(3)
C51 C50 Ru2 70.91(19)
C49 C50 Ru2 70.30(18)
C56 C50 Ru2 125.8(2)
C50 C51 C52 108.4(3)
C50 C51 C57 125.2(3)
C52 C51 C57 126.3(3)
C50 C51 Ru2 70.71(19)
C52 C51 Ru2 70.83(19)
C57 C51 Ru2 127.3(2)
C51 C52 C53 107.9(3)
C51 C52 C58 126.1(3)
C53 C52 C58 125.7(3)
C51 C52 Ru2 70.69(19)
C53 C52 Ru2 71.1(2)
C58 C52 Ru2 128.3(2)
C49 C53 C52 107.6(3)
C49 C53 C54 125.8(3)
C52 C53 C54 126.4(3)
C49 C53 Ru2 70.0(2)
C52 C53 Ru2 70.4(2)
C54 C53 Ru2 129.1(2)
C53 C54 H54A 109.5
C53 C54 H54B 109.5
H54A C54 H54B 109.5
C53 C54 H54C 109.5
H54A C54 H54C 109.5
H54B C54 H54C 109.5
C49 C55 H55A 109.5
C49 C55 H55B 109.5
H55A C55 H55B 109.5
C49 C55 H55C 109.5
H55A C55 H55C 109.5
H55B C55 H55C 109.5
C50 C56 H56A 109.5
C50 C56 H56B 109.5
H56A C56 H56B 109.5
C50 C56 H56C 109.5
H56A C56 H56C 109.5
H56B C56 H56C 109.5
C51 C57 H57A 109.5
C51 C57 H57B 109.5
H57A C57 H57B 109.5
C51 C57 H57C 109.5
H57A C57 H57C 109.5
H57B C57 H57C 109.5
C52 C58 H58A 109.5
C52 C58 H58B 109.5
H58A C58 H58B 109.5
C52 C58 H58C 109.5
H58A C58 H58C 109.5
H58B C58 H58C 109.5

loop_
_geom_bond_atom_site_label_1
_geom_bond_atom_site_label_2
_geom_bond_distance
Ru1 C24 2.163(3)
Ru1 C23 2.168(3)
Ru1 C21 2.169(3)
Ru1 C20 2.172(3)
Ru1 C22 2.180(3)
Ru1 C2 2.184(3)
Ru1 C9 2.194(3)
Ru1 C1 2.202(3)
Ru1 C3 2.208(3)
Ru1 C8 2.226(3)
Ru2 C49 2.159(3)
Ru2 C50 2.166(3)
Ru2 C51 2.169(3)
Ru2 C52 2.171(3)
Ru2 C53 2.180(4)
Ru2 C38 2.190(3)
Ru2 C31 2.200(3)
Ru2 C32 2.206(3)
Ru2 C30 2.208(3)
Ru2 C37 2.220(3)
C1 C2 1.417(4)
C1 C9 1.427(4)
C1 C17 1.518(4)
C2 C3 1.438(5)
C2 H2A 0.9800
C3 C4 1.430(4)
C3 C8 1.440(5)
C4 C5 1.349(5)
C4 H4A 0.9300
C5 C6 1.423(5)
C5 H5A 0.9300
C6 C7 1.366(5)
C6 H6A 0.9300
C7 C8 1.417(5)
C7 H7A 0.9300
C8 C9 1.431(4)
C9 C10 1.521(4)
C10 C19 1.517(5)
C10 C11 1.528(4)
C10 H10A 0.9800
C11 C12 1.370(5)
C11 C16 1.405(4)
C12 C13 1.399(5)
C12 H12A 0.9300
C13 C14 1.382(5)
C13 H13A 0.9300
C14 C15 1.392(5)
C14 H14A 0.9300
C15 C16 1.380(4)
C15 H15A 0.9300
C16 C17 1.526(4)
C17 C18 1.526(4)
C17 H17A 0.9800
C18 C19 1.329(4)
C18 H18A 0.9700
C18 H18B 0.9700
C19 H19A 0.9700
C19 H19B 0.9700
C20 C24 1.419(4)
C20 C21 1.427(4)
C20 C26 1.492(4)
C21 C22 1.430(4)
C21 C27 1.498(5)
C22 C23 1.425(4)
C22 C28 1.491(4)
C23 C24 1.434(4)
C23 C29 1.491(4)
C24 C25 1.498(4)
C25 H25A 0.9600
C25 H25B 0.9600
C25 H25C 0.9600
C26 H26A 0.9600
C26 H26B 0.9600
C26 H26C 0.9600
C27 H27A 0.9600
C27 H27B 0.9600
C27 H27C 0.9600
C28 H28A 0.9600
C28 H28B 0.9600
C28 H28C 0.9600
C29 H29A 0.9600
C29 H29B 0.9600
C29 H29C 0.9600
C30 C38 1.413(5)
C30 C31 1.426(5)
C30 C46 1.509(4)
C31 C32 1.444(5)
C31 H31A 0.9800
C32 C33 1.427(5)
C32 C37 1.431(5)
C33 C34 1.353(5)
C33 H33A 0.9300
C34 C35 1.415(6)
C34 H34A 0.9300
C35 C36 1.360(5)
C35 H35A 0.9300
C36 C37 1.417(5)
C36 H36A 0.9300
C37 C38 1.443(4)
C38 C39 1.526(4)
C39 C40 1.523(5)
C39 C48 1.527(5)
C39 H39A 0.9800
C40 C41 1.371(5)
C40 C45 1.405(5)
C41 C42 1.398(5)
C41 H41A 0.9300
C42 C43 1.373(5)
C42 H42A 0.9300
C43 C44 1.389(5)
C43 H43A 0.9300
C44 C45 1.382(5)
C44 H44A 0.9300
C45 C46 1.523(4)
C46 C47 1.522(5)
C46 H46A 0.9800
C47 C48 1.325(5)
C47 H47A 0.9700
C47 H47B 0.9700
C48 H48A 0.9700
C48 H48B 0.9700
C49 C53 1.423(5)
C49 C50 1.438(5)
C49 C55 1.500(5)
C50 C51 1.425(5)
C50 C56 1.490(5)
C51 C52 1.430(5)
C51 C57 1.490(5)
C52 C53 1.437(5)
C52 C58 1.498(5)
C53 C54 1.489(5)
C54 H54A 0.9600
C54 H54B 0.9600
C54 H54C 0.9600
C55 H55A 0.9600
C55 H55B 0.9600
C55 H55C 0.9600
C56 H56A 0.9600
C56 H56B 0.9600
C56 H56C 0.9600
C57 H57A 0.9600
C57 H57B 0.9600
C57 H57C 0.9600
C58 H58A 0.9600
C58 H58B 0.9600
C58 H58C 0.9600

loop_
_geom_torsion_atom_site_label_1
_geom_torsion_atom_site_label_2
_geom_torsion_atom_site_label_3
_geom_torsion_atom_site_label_4
_geom_torsion
C24 Ru1 C1 C2 161.6(3)
C23 Ru1 C1 C2 -32.1(5)
C21 Ru1 C1 C2 -115.8(2)
C20 Ru1 C1 C2 -158.86(19)
C22 Ru1 C1 C2 -73.3(2)
C9 Ru1 C1 C2 119.5(3)
C3 Ru1 C1 C2 38.80(19)
C8 Ru1 C1 C2 81.6(2)
C24 Ru1 C1 C9 42.1(4)
C23 Ru1 C1 C9 -151.6(4)
C21 Ru1 C1 C9 124.73(18)
C20 Ru1 C1 C9 81.7(2)
C22 Ru1 C1 C9 167.25(17)
C2 Ru1 C1 C9 -119.5(3)
C3 Ru1 C1 C9 -80.67(19)
C8 Ru1 C1 C9 -37.88(18)
C24 Ru1 C1 C17 -61.2(5)
C23 Ru1 C1 C17 105.1(5)
C21 Ru1 C1 C17 21.4(3)
C20 Ru1 C1 C17 -21.6(4)
C22 Ru1 C1 C17 63.9(3)
C2 Ru1 C1 C17 137.2(4)
C9 Ru1 C1 C17 -103.3(3)
C3 Ru1 C1 C17 176.0(3)
C8 Ru1 C1 C17 -141.2(3)
C9 C1 C2 C3 -3.1(4)
C17 C1 C2 C3 161.0(3)
Ru1 C1 C2 C3 -63.6(2)
C9 C1 C2 Ru1 60.4(2)
C17 C1 C2 Ru1 -135.5(4)
C24 Ru1 C2 C1 -157.8(3)
C23 Ru1 C2 C1 168.67(18)
C21 Ru1 C2 C1 86.3(2)
C20 Ru1 C2 C1 52.1(4)
C22 Ru1 C2 C1 127.78(19)
C9 Ru1 C2 C1 -36.53(18)
C3 Ru1 C2 C1 -115.7(3)
C8 Ru1 C2 C1 -78.8(2)
C24 Ru1 C2 C3 -42.1(5)
C23 Ru1 C2 C3 -75.6(2)
C21 Ru1 C2 C3 -157.93(18)
C20 Ru1 C2 C3 167.9(3)
C22 Ru1 C2 C3 -116.47(19)
C9 Ru1 C2 C3 79.22(19)
C1 Ru1 C2 C3 115.7(3)
C8 Ru1 C2 C3 36.95(18)
C1 C2 C3 C4 -176.7(3)
Ru1 C2 C3 C4 119.7(4)
C1 C2 C3 C8 1.9(4)
Ru1 C2 C3 C8 -61.7(2)
C1 C2 C3 Ru1 63.6(2)
C24 Ru1 C3 C4 36.0(4)
C23 Ru1 C3 C4 -4.4(3)
C21 Ru1 C3 C4 -76.6(4)
C20 Ru1 C3 C4 65.8(5)
C22 Ru1 C3 C4 -45.2(3)
C2 Ru1 C3 C4 -128.8(4)
C9 Ru1 C3 C4 150.2(3)
C1 Ru1 C3 C4 -167.1(3)
C8 Ru1 C3 C4 112.8(4)
C24 Ru1 C3 C2 164.84(17)
C23 Ru1 C3 C2 124.45(18)
C21 Ru1 C3 C2 52.2(4)
C20 Ru1 C3 C2 -165.4(3)
C22 Ru1 C3 C2 83.6(2)
C9 Ru1 C3 C2 -80.97(19)
C1 Ru1 C3 C2 -38.26(17)
C8 Ru1 C3 C2 -118.4(3)
C24 Ru1 C3 C8 -76.7(2)
C23 Ru1 C3 C8 -117.12(19)
C21 Ru1 C3 C8 170.6(3)
C20 Ru1 C3 C8 -47.0(4)
C22 Ru1 C3 C8 -157.94(17)
C2 Ru1 C3 C8 118.4(3)
C9 Ru1 C3 C8 37.46(17)
C1 Ru1 C3 C8 80.17(19)
C2 C3 C4 C5 177.8(3)
C8 C3 C4 C5 -0.7(5)
Ru1 C3 C4 C5 -87.7(4)
C3 C4 C5 C6 2.4(5)
C4 C5 C6 C7 -1.8(5)
C5 C6 C7 C8 -0.5(5)
C6 C7 C8 C9 -178.5(3)
C6 C7 C8 C3 2.0(5)
C6 C7 C8 Ru1 87.7(4)
C4 C3 C8 C7 -1.5(5)
C2 C3 C8 C7 179.7(3)
Ru1 C3 C8 C7 119.0(3)
C4 C3 C8 C9 178.9(3)
C2 C3 C8 C9 0.1(4)
Ru1 C3 C8 C9 -60.6(2)
C4 C3 C8 Ru1 -120.5(3)
C2 C3 C8 Ru1 60.6(2)
C24 Ru1 C8 C7 10.0(3)
C23 Ru1 C8 C7 -31.8(3)
C21 Ru1 C8 C7 79.9(5)
C20 Ru1 C8 C7 49.9(3)
C22 Ru1 C8 C7 -64.6(4)
C2 Ru1 C8 C7 -150.8(3)
C9 Ru1 C8 C7 128.9(4)
C1 Ru1 C8 C7 166.9(3)
C3 Ru1 C8 C7 -113.6(4)
C24 Ru1 C8 C9 -118.87(19)
C23 Ru1 C8 C9 -160.70(17)
C21 Ru1 C8 C9 -49.0(5)
C20 Ru1 C8 C9 -79.0(2)
C22 Ru1 C8 C9 166.5(2)
C2 Ru1 C8 C9 80.28(19)
C1 Ru1 C8 C9 37.97(17)
C3 Ru1 C8 C9 117.6(3)
C24 Ru1 C8 C3 123.58(19)
C23 Ru1 C8 C3 81.8(2)
C21 Ru1 C8 C3 -166.5(4)
C20 Ru1 C8 C3 163.44(18)
C22 Ru1 C8 C3 49.0(3)
C2 Ru1 C8 C3 -37.27(18)
C9 Ru1 C8 C3 -117.6(3)
C1 Ru1 C8 C3 -79.58(19)
C2 C1 C9 C8 3.2(4)
C17 C1 C9 C8 -165.0(3)
Ru1 C1 C9 C8 63.5(2)
C2 C1 C9 C10 167.7(3)
C17 C1 C9 C10 -0.6(4)
Ru1 C1 C9 C10 -132.1(2)
C2 C1 C9 Ru1 -60.3(2)
C17 C1 C9 Ru1 131.5(2)
C7 C8 C9 C1 178.5(3)
C3 C8 C9 C1 -2.0(3)
Ru1 C8 C9 C1 -62.9(2)
C7 C8 C9 C10 19.6(6)
C3 C8 C9 C10 -160.9(3)
Ru1 C8 C9 C10 138.2(4)
C7 C8 C9 Ru1 -118.6(4)
C3 C8 C9 Ru1 60.9(2)
C24 Ru1 C9 C1 -162.44(17)
C23 Ru1 C9 C1 159.9(3)
C21 Ru1 C9 C1 -78.9(2)
C20 Ru1 C9 C1 -120.12(18)
C22 Ru1 C9 C1 -41.1(5)
C2 Ru1 C9 C1 36.35(18)
C3 Ru1 C9 C1 79.22(19)
C8 Ru1 C9 C1 116.8(3)
C24 Ru1 C9 C8 80.8(2)
C23 Ru1 C9 C8 43.1(4)
C21 Ru1 C9 C8 164.37(18)
C20 Ru1 C9 C8 123.10(19)
C22 Ru1 C9 C8 -157.9(4)
C2 Ru1 C9 C8 -80.43(19)
C1 Ru1 C9 C8 -116.8(3)
C3 Ru1 C9 C8 -37.56(18)
C24 Ru1 C9 C10 -58.7(3)
C23 Ru1 C9 C10 -96.4(4)
C21 Ru1 C9 C10 24.9(4)
C20 Ru1 C9 C10 -16.4(3)
C22 Ru1 C9 C10 62.6(6)
C2 Ru1 C9 C10 140.1(3)
C1 Ru1 C9 C10 103.7(4)
C3 Ru1 C9 C10 -177.0(3)
C8 Ru1 C9 C10 -139.5(4)
C1 C9 C10 C19 53.5(3)
C8 C9 C10 C19 -148.3(4)
Ru1 C9 C10 C19 -32.5(4)
C1 C9 C10 C11 -57.5(3)
C8 C9 C10 C11 100.8(4)
Ru1 C9 C10 C11 -143.4(3)
C19 C10 C11 C12 126.9(3)
C9 C10 C11 C12 -120.8(3)
C19 C10 C11 C16 -54.0(3)
C9 C10 C11 C16 58.3(3)
C16 C11 C12 C13 0.4(4)
C10 C11 C12 C13 179.4(3)
C11 C12 C13 C14 0.7(5)
C12 C13 C14 C15 -1.1(5)
C13 C14 C15 C16 0.5(5)
C14 C15 C16 C11 0.6(4)
C14 C15 C16 C17 -178.9(3)
C12 C11 C16 C15 -1.0(4)
C10 C11 C16 C15 179.8(3)
C12 C11 C16 C17 178.6(3)
C10 C11 C16 C17 -0.6(4)
C2 C1 C17 C18 144.0(4)
C9 C1 C17 C18 -52.3(3)
Ru1 C1 C17 C18 32.6(4)
C2 C1 C17 C16 -105.6(4)
C9 C1 C17 C16 58.1(3)
Ru1 C1 C17 C16 143.0(3)
C15 C16 C17 C1 121.9(3)
C11 C16 C17 C1 -57.6(3)
C15 C16 C17 C18 -125.9(3)
C11 C16 C17 C18 54.5(3)
C1 C17 C18 C19 53.9(4)
C16 C17 C18 C19 -55.3(3)
C17 C18 C19 C10 0.0(4)
C9 C10 C19 C18 -54.2(3)
C11 C10 C19 C18 55.3(3)
C23 Ru1 C20 C24 37.69(18)
C21 Ru1 C20 C24 117.8(3)
C22 Ru1 C20 C24 80.3(2)
C2 Ru1 C20 C24 165.5(3)
C9 Ru1 C20 C24 -115.91(19)
C1 Ru1 C20 C24 -157.48(18)
C3 Ru1 C20 C24 -39.8(5)
C8 Ru1 C20 C24 -74.9(2)
C24 Ru1 C20 C21 -117.8(3)
C23 Ru1 C20 C21 -80.1(2)
C22 Ru1 C20 C21 -37.44(18)
C2 Ru1 C20 C21 47.7(4)
C9 Ru1 C20 C21 126.32(18)
C1 Ru1 C20 C21 84.8(2)
C3 Ru1 C20 C21 -157.6(3)
C8 Ru1 C20 C21 167.38(17)
C24 Ru1 C20 C26 121.3(4)
C23 Ru1 C20 C26 159.0(3)
C21 Ru1 C20 C26 -121.0(4)
C22 Ru1 C20 C26 -158.4(3)
C2 Ru1 C20 C26 -73.3(5)
C9 Ru1 C20 C26 5.4(3)
C1 Ru1 C20 C26 -36.2(3)
C3 Ru1 C20 C26 81.5(5)
C8 Ru1 C20 C26 46.4(3)
C24 C20 C21 C22 0.5(4)
C26 C20 C21 C22 -174.5(3)
Ru1 C20 C21 C22 61.7(2)
C24 C20 C21 C27 174.2(3)
C26 C20 C21 C27 -0.8(5)
Ru1 C20 C21 C27 -124.6(3)
C24 C20 C21 Ru1 -61.2(2)
C26 C20 C21 Ru1 123.8(3)
C24 Ru1 C21 C20 37.48(18)
C23 Ru1 C21 C20 80.65(19)
C22 Ru1 C21 C20 118.1(3)
C2 Ru1 C21 C20 -160.66(17)
C9 Ru1 C21 C20 -76.6(2)
C1 Ru1 C21 C20 -118.31(18)
C3 Ru1 C21 C20 162.6(3)
C8 Ru1 C21 C20 -39.1(5)
C24 Ru1 C21 C22 -80.59(19)
C23 Ru1 C21 C22 -37.42(17)
C20 Ru1 C21 C22 -118.1(3)
C2 Ru1 C21 C22 81.3(2)
C9 Ru1 C21 C22 165.33(17)
C1 Ru1 C21 C22 123.62(18)
C3 Ru1 C21 C22 44.5(4)
C8 Ru1 C21 C22 -157.1(4)
C24 Ru1 C21 C27 158.3(3)
C23 Ru1 C21 C27 -158.5(3)
C20 Ru1 C21 C27 120.8(4)
C22 Ru1 C21 C27 -121.1(4)
C2 Ru1 C21 C27 -39.8(3)
C9 Ru1 C21 C27 44.2(4)
C1 Ru1 C21 C27 2.5(3)
C3 Ru1 C21 C27 -76.6(4)
C8 Ru1 C21 C27 81.8(5)
C20 C21 C22 C23 -0.6(3)
C27 C21 C22 C23 -174.4(3)
Ru1 C21 C22 C23 60.9(2)
C20 C21 C22 C28 175.4(3)
C27 C21 C22 C28 1.7(5)
Ru1 C21 C22 C28 -123.1(3)
C20 C21 C22 Ru1 -61.5(2)
C27 C21 C22 Ru1 124.8(3)
C24 Ru1 C22 C23 -37.94(18)
C21 Ru1 C22 C23 -118.0(3)
C20 Ru1 C22 C23 -80.54(19)
C2 Ru1 C22 C23 122.62(19)
C9 Ru1 C22 C23 -166.4(4)
C1 Ru1 C22 C23 161.78(18)
C3 Ru1 C22 C23 81.1(2)
C8 Ru1 C22 C23 47.4(3)
C24 Ru1 C22 C21 80.02(19)
C23 Ru1 C22 C21 118.0(3)
C20 Ru1 C22 C21 37.43(18)
C2 Ru1 C22 C21 -119.42(19)
C9 Ru1 C22 C21 -48.4(5)
C1 Ru1 C22 C21 -80.3(2)
C3 Ru1 C22 C21 -160.97(18)
C8 Ru1 C22 C21 165.3(2)
C24 Ru1 C22 C28 -158.0(3)
C23 Ru1 C22 C28 -120.1(4)
C21 Ru1 C22 C28 121.9(4)
C20 Ru1 C22 C28 159.4(3)
C2 Ru1 C22 C28 2.5(3)
C9 Ru1 C22 C28 73.5(5)
C1 Ru1 C22 C28 41.7(3)
C3 Ru1 C22 C28 -39.0(3)
C8 Ru1 C22 C28 -72.7(4)
C21 C22 C23 C24 0.5(3)
C28 C22 C23 C24 -175.6(3)
Ru1 C22 C23 C24 61.4(2)
C21 C22 C23 C29 178.6(3)
C28 C22 C23 C29 2.5(5)
Ru1 C22 C23 C29 -120.5(3)
C21 C22 C23 Ru1 -60.8(2)
C28 C22 C23 Ru1 123.0(3)
C24 Ru1 C23 C22 117.5(3)
C21 Ru1 C23 C22 37.52(18)
C20 Ru1 C23 C22 80.3(2)
C2 Ru1 C23 C22 -78.4(2)
C9 Ru1 C23 C22 171.5(2)
C1 Ru1 C23 C22 -54.3(5)
C3 Ru1 C23 C22 -118.22(19)
C8 Ru1 C23 C22 -158.71(18)
C21 Ru1 C23 C24 -80.0(2)
C20 Ru1 C23 C24 -37.25(18)
C22 Ru1 C23 C24 -117.5(3)
C2 Ru1 C23 C24 164.03(18)
C9 Ru1 C23 C24 53.9(4)
C1 Ru1 C23 C24 -171.9(4)
C3 Ru1 C23 C24 124.23(19)
C8 Ru1 C23 C24 83.7(2)
C24 Ru1 C23 C29 -119.8(4)
C21 Ru1 C23 C29 160.2(3)
C20 Ru1 C23 C29 -157.0(3)
C22 Ru1 C23 C29 122.7(4)
C2 Ru1 C23 C29 44.3(3)
C9 Ru1 C23 C29 -65.9(4)
C1 Ru1 C23 C29 68.4(5)
C3 Ru1 C23 C29 4.5(3)
C8 Ru1 C23 C29 -36.0(3)
C21 C20 C24 C23 -0.2(3)
C26 C20 C24 C23 174.8(3)
Ru1 C20 C24 C23 -61.5(2)
C21 C20 C24 C25 -177.7(3)
C26 C20 C24 C25 -2.7(5)
Ru1 C20 C24 C25 121.0(3)
C21 C20 C24 Ru1 61.3(2)
C26 C20 C24 Ru1 -123.7(3)
C22 C23 C24 C20 -0.2(3)
C29 C23 C24 C20 -178.3(3)
Ru1 C23 C24 C20 61.7(2)
C22 C23 C24 C25 177.4(3)
C29 C23 C24 C25 -0.8(5)
Ru1 C23 C24 C25 -120.7(3)
C22 C23 C24 Ru1 -61.9(2)
C29 C23 C24 Ru1 120.0(3)
C23 Ru1 C24 C20 -118.0(3)
C21 Ru1 C24 C20 -37.64(19)
C22 Ru1 C24 C20 -80.5(2)
C2 Ru1 C24 C20 -162.8(3)
C9 Ru1 C24 C20 85.4(2)
C1 Ru1 C24 C20 55.5(4)
C3 Ru1 C24 C20 165.85(18)
C8 Ru1 C24 C20 125.92(19)
C21 Ru1 C24 C23 80.4(2)
C20 Ru1 C24 C23 118.0(3)
C22 Ru1 C24 C23 37.56(18)
C2 Ru1 C24 C23 -44.8(5)
C9 Ru1 C24 C23 -156.54(18)
C1 Ru1 C24 C23 173.6(3)
C3 Ru1 C24 C23 -76.1(2)
C8 Ru1 C24 C23 -116.04(19)
C23 Ru1 C24 C25 119.4(4)
C21 Ru1 C24 C25 -160.2(3)
C20 Ru1 C24 C25 -122.5(4)
C22 Ru1 C24 C25 157.0(3)
C2 Ru1 C24 C25 74.6(5)
C9 Ru1 C24 C25 -37.1(3)
C1 Ru1 C24 C25 -67.0(4)
C3 Ru1 C24 C25 43.3(3)
C8 Ru1 C24 C25 3.4(3)
C49 Ru2 C30 C38 -41.4(4)
C50 Ru2 C30 C38 148.5(4)
C51 Ru2 C30 C38 -168.36(19)
C52 Ru2 C30 C38 -125.6(2)
C53 Ru2 C30 C38 -82.1(2)
C31 Ru2 C30 C38 120.1(3)
C32 Ru2 C30 C38 81.1(2)
C37 Ru2 C30 C38 38.43(19)
C49 Ru2 C30 C31 -161.5(3)
C50 Ru2 C30 C31 28.4(5)
C51 Ru2 C30 C31 71.6(2)
C52 Ru2 C30 C31 114.3(2)
C53 Ru2 C30 C31 157.8(2)
C38 Ru2 C30 C31 -120.1(3)
C32 Ru2 C30 C31 -39.01(19)
C37 Ru2 C30 C31 -81.6(2)
C49 Ru2 C30 C46 61.9(5)
C50 Ru2 C30 C46 -108.2(5)
C51 Ru2 C30 C46 -65.0(4)
C52 Ru2 C30 C46 -22.3(4)
C53 Ru2 C30 C46 21.2(4)
C38 Ru2 C30 C46 103.3(4)
C31 Ru2 C30 C46 -136.6(4)
C32 Ru2 C30 C46 -175.6(4)
C37 Ru2 C30 C46 141.8(4)
C38 C30 C31 C32 2.9(4)
C46 C30 C31 C32 -160.7(4)
Ru2 C30 C31 C32 63.0(2)
C38 C30 C31 Ru2 -60.1(2)
C46 C30 C31 Ru2 136.4(4)
C49 Ru2 C31 C30 156.9(4)
C50 Ru2 C31 C30 -170.13(19)
C51 Ru2 C31 C30 -129.3(2)
C52 Ru2 C31 C30 -87.8(2)
C53 Ru2 C31 C30 -54.1(4)
C38 Ru2 C31 C30 35.93(19)
C32 Ru2 C31 C30 115.4(3)
C37 Ru2 C31 C30 78.7(2)
C49 Ru2 C31 C32 41.5(5)
C50 Ru2 C31 C32 74.5(2)
C51 Ru2 C31 C32 115.3(2)
C52 Ru2 C31 C32 156.76(19)
C53 Ru2 C31 C32 -169.5(3)
C38 Ru2 C31 C32 -79.5(2)
C30 Ru2 C31 C32 -115.4(3)
C37 Ru2 C31 C32 -36.74(18)
C30 C31 C32 C33 176.6(4)
Ru2 C31 C32 C33 -120.2(4)
C30 C31 C32 C37 -1.4(4)
Ru2 C31 C32 C37 61.8(2)
C30 C31 C32 Ru2 -63.2(2)
C49 Ru2 C32 C33 -37.3(4)
C50 Ru2 C32 C33 2.8(3)
C51 Ru2 C32 C33 43.5(4)
C52 Ru2 C32 C33 74.7(5)
C53 Ru2 C32 C33 -65.4(5)
C38 Ru2 C32 C33 -151.4(4)
C31 Ru2 C32 C33 127.9(4)
C30 Ru2 C32 C33 166.4(4)
C37 Ru2 C32 C33 -113.5(4)
C49 Ru2 C32 C37 76.2(2)
C50 Ru2 C32 C37 116.3(2)
C51 Ru2 C32 C37 157.04(19)
C52 Ru2 C32 C37 -171.8(3)
C53 Ru2 C32 C37 48.1(5)
C38 Ru2 C32 C37 -37.86(19)
C31 Ru2 C32 C37 -118.6(3)
C30 Ru2 C32 C37 -80.1(2)
C49 Ru2 C32 C31 -165.22(18)
C50 Ru2 C32 C31 -125.13(19)
C51 Ru2 C32 C31 -84.4(2)
C52 Ru2 C32 C31 -53.2(4)
C53 Ru2 C32 C31 166.7(4)
C38 Ru2 C32 C31 80.7(2)
C30 Ru2 C32 C31 38.48(19)
C37 Ru2 C32 C31 118.6(3)
C37 C32 C33 C34 0.1(5)
C31 C32 C33 C34 -177.7(4)
Ru2 C32 C33 C34 87.5(4)
C32 C33 C34 C35 -2.0(6)
C33 C34 C35 C36 1.6(6)
C34 C35 C36 C37 0.7(6)
C35 C36 C37 C32 -2.5(5)
C35 C36 C37 C38 178.8(4)
C35 C36 C37 Ru2 -88.1(4)
C33 C32 C37 C36 2.1(5)
C31 C32 C37 C36 -179.6(3)
Ru2 C32 C37 C36 -118.4(3)
C33 C32 C37 C38 -178.8(3)
C31 C32 C37 C38 -0.5(4)
Ru2 C32 C37 C38 60.6(2)
C33 C32 C37 Ru2 120.5(3)
C31 C32 C37 Ru2 -61.1(2)
C49 Ru2 C37 C36 -10.2(3)
C50 Ru2 C37 C36 31.8(3)
C51 Ru2 C37 C36 64.8(4)
C52 Ru2 C37 C36 -79.8(6)
C53 Ru2 C37 C36 -49.8(3)
C38 Ru2 C37 C36 -128.9(4)
C31 Ru2 C37 C36 151.0(3)
C32 Ru2 C37 C36 113.7(4)
C30 Ru2 C37 C36 -166.6(3)
C49 Ru2 C37 C32 -123.9(2)
C50 Ru2 C37 C32 -81.9(2)
C51 Ru2 C37 C32 -48.9(4)
C52 Ru2 C37 C32 166.5(4)
C53 Ru2 C37 C32 -163.51(19)
C38 Ru2 C37 C32 117.4(3)
C31 Ru2 C37 C32 37.26(19)
C30 Ru2 C37 C32 79.7(2)
C49 Ru2 C37 C38 118.7(2)
C50 Ru2 C37 C38 160.74(19)
C51 Ru2 C37 C38 -166.3(3)
C52 Ru2 C37 C38 49.1(6)
C53 Ru2 C37 C38 79.1(2)
C31 Ru2 C37 C38 -80.1(2)
C32 Ru2 C37 C38 -117.4(3)
C30 Ru2 C37 C38 -37.74(18)
C31 C30 C38 C37 -3.2(4)
C46 C30 C38 C37 164.4(3)
Ru2 C30 C38 C37 -63.5(2)
C31 C30 C38 C39 -167.4(3)
C46 C30 C38 C39 0.2(4)
Ru2 C30 C38 C39 132.4(3)
C31 C30 C38 Ru2 60.3(2)
C46 C30 C38 Ru2 -132.2(3)
C36 C37 C38 C30 -178.8(4)
C32 C37 C38 C30 2.3(4)
Ru2 C37 C38 C30 63.4(2)
C36 C37 C38 C39 -20.3(7)
C32 C37 C38 C39 160.8(4)
Ru2 C37 C38 C39 -138.1(4)
C36 C37 C38 Ru2 117.7(4)
C32 C37 C38 Ru2 -61.1(2)
C49 Ru2 C38 C30 162.36(19)
C50 Ru2 C38 C30 -158.9(3)
C51 Ru2 C38 C30 38.6(6)
C52 Ru2 C38 C30 78.0(2)
C53 Ru2 C38 C30 119.7(2)
C31 Ru2 C38 C30 -36.17(19)
C32 Ru2 C38 C30 -79.1(2)
C37 Ru2 C38 C30 -116.5(3)
C49 Ru2 C38 C37 -81.1(2)
C50 Ru2 C38 C37 -42.4(4)
C51 Ru2 C38 C37 155.1(5)
C52 Ru2 C38 C37 -165.5(2)
C53 Ru2 C38 C37 -123.8(2)
C31 Ru2 C38 C37 80.3(2)
C32 Ru2 C38 C37 37.41(19)
C30 Ru2 C38 C37 116.5(3)
C49 Ru2 C38 C39 58.0(4)
C50 Ru2 C38 C39 96.7(4)
C51 Ru2 C38 C39 -65.8(6)
C52 Ru2 C38 C39 -26.4(4)
C53 Ru2 C38 C39 15.3(4)
C31 Ru2 C38 C39 -140.6(3)
C32 Ru2 C38 C39 176.5(4)
C30 Ru2 C38 C39 -104.4(4)
C37 Ru2 C38 C39 139.1(4)
C30 C38 C39 C40 57.6(4)
C37 C38 C39 C40 -100.2(4)
Ru2 C38 C39 C40 144.5(3)
C30 C38 C39 C48 -53.1(4)
C37 C38 C39 C48 149.0(4)
Ru2 C38 C39 C48 33.7(4)
C38 C39 C40 C41 121.6(3)
C48 C39 C40 C41 -126.3(3)
C38 C39 C40 C45 -57.4(3)
C48 C39 C40 C45 54.7(3)
C45 C40 C41 C42 -0.4(5)
C39 C40 C41 C42 -179.2(3)
C40 C41 C42 C43 -0.2(5)
C41 C42 C43 C44 1.0(5)
C42 C43 C44 C45 -1.3(5)
C43 C44 C45 C40 0.8(5)
C43 C44 C45 C46 179.8(3)
C41 C40 C45 C44 0.1(5)
C39 C40 C45 C44 179.1(3)
C41 C40 C45 C46 -179.1(3)
C39 C40 C45 C46 -0.1(4)
C38 C30 C46 C47 52.8(4)
C31 C30 C46 C47 -144.1(4)
Ru2 C30 C46 C47 -32.3(4)
C38 C30 C46 C45 -57.7(4)
C31 C30 C46 C45 105.5(4)
Ru2 C30 C46 C45 -142.8(3)
C44 C45 C46 C30 -121.1(3)
C40 C45 C46 C30 58.0(3)
C44 C45 C46 C47 126.6(3)
C40 C45 C46 C47 -54.4(3)
C30 C46 C47 C48 -54.2(4)
C45 C46 C47 C48 55.3(4)
C46 C47 C48 C39 0.0(4)
C40 C39 C48 C47 -55.8(4)
C38 C39 C48 C47 53.8(4)
C50 Ru2 C49 C53 118.0(3)
C51 Ru2 C49 C53 80.4(2)
C52 Ru2 C49 C53 37.6(2)
C38 Ru2 C49 C53 -86.5(2)
C31 Ru2 C49 C53 161.9(4)
C32 Ru2 C49 C53 -167.08(19)
C30 Ru2 C49 C53 -57.4(4)
C37 Ru2 C49 C53 -127.5(2)
C51 Ru2 C49 C50 -37.6(2)
C52 Ru2 C49 C50 -80.5(2)
C53 Ru2 C49 C50 -118.0(3)
C38 Ru2 C49 C50 155.43(19)
C31 Ru2 C49 C50 43.9(5)
C32 Ru2 C49 C50 74.9(2)
C30 Ru2 C49 C50 -175.5(3)
C37 Ru2 C49 C50 114.5(2)
C50 Ru2 C49 C55 -119.9(4)
C51 Ru2 C49 C55 -157.5(3)
C52 Ru2 C49 C55 159.7(3)
C53 Ru2 C49 C55 122.1(4)
C38 Ru2 C49 C55 35.6(4)
C31 Ru2 C49 C55 -76.0(5)
C32 Ru2 C49 C55 -45.0(4)
C30 Ru2 C49 C55 64.7(5)
C37 Ru2 C49 C55 -5.4(3)
C53 C49 C50 C51 -0.6(4)
C55 C49 C50 C51 -177.2(3)
Ru2 C49 C50 C51 61.5(2)
C53 C49 C50 C56 177.4(3)
C55 C49 C50 C56 0.8(6)
Ru2 C49 C50 C56 -120.5(3)
C53 C49 C50 Ru2 -62.1(2)
C55 C49 C50 Ru2 121.3(3)
C49 Ru2 C50 C51 -117.5(3)
C52 Ru2 C50 C51 -37.3(2)
C53 Ru2 C50 C51 -80.2(2)
C38 Ru2 C50 C51 -173.2(3)
C31 Ru2 C50 C51 78.0(2)
C32 Ru2 C50 C51 117.4(2)
C30 Ru2 C50 C51 56.5(5)
C37 Ru2 C50 C51 157.5(2)
C51 Ru2 C50 C49 117.5(3)
C52 Ru2 C50 C49 80.2(2)
C53 Ru2 C50 C49 37.3(2)
C38 Ru2 C50 C49 -55.7(4)
C31 Ru2 C50 C49 -164.54(19)
C32 Ru2 C50 C49 -125.1(2)
C30 Ru2 C50 C49 174.0(4)
C37 Ru2 C50 C49 -85.0(2)
C49 Ru2 C50 C56 119.8(4)
C51 Ru2 C50 C56 -122.7(4)
C52 Ru2 C50 C56 -160.0(3)
C53 Ru2 C50 C56 157.0(3)
C38 Ru2 C50 C56 64.1(5)
C31 Ru2 C50 C56 -44.7(4)
C32 Ru2 C50 C56 -5.3(3)
C30 Ru2 C50 C56 -66.2(6)
C37 Ru2 C50 C56 34.8(3)
C49 C50 C51 C52 0.0(4)
C56 C50 C51 C52 -177.9(3)
Ru2 C50 C51 C52 61.1(2)
C49 C50 C51 C57 176.3(3)
C56 C50 C51 C57 -1.7(6)
Ru2 C50 C51 C57 -122.6(3)
C49 C50 C51 Ru2 -61.1(2)
C56 C50 C51 Ru2 120.9(4)
C49 Ru2 C51 C50 38.1(2)
C52 Ru2 C51 C50 118.4(3)
C53 Ru2 C51 C50 80.7(2)
C38 Ru2 C51 C50 168.4(4)
C31 Ru2 C51 C50 -122.9(2)
C32 Ru2 C51 C50 -81.3(2)
C30 Ru2 C51 C50 -161.6(2)
C37 Ru2 C51 C50 -48.2(4)
C49 Ru2 C51 C52 -80.3(2)
C50 Ru2 C51 C52 -118.4(3)
C53 Ru2 C51 C52 -37.7(2)
C38 Ru2 C51 C52 50.0(6)
C31 Ru2 C51 C52 118.7(2)
C32 Ru2 C51 C52 160.3(2)
C30 Ru2 C51 C52 80.0(2)
C37 Ru2 C51 C52 -166.6(3)
C49 Ru2 C51 C57 158.2(3)
C50 Ru2 C51 C57 120.1(4)
C52 Ru2 C51 C57 -121.5(4)
C53 Ru2 C51 C57 -159.2(3)
C38 Ru2 C51 C57 -71.5(6)
C31 Ru2 C51 C57 -2.8(3)
C32 Ru2 C51 C57 38.8(3)
C30 Ru2 C51 C57 -41.5(4)
C37 Ru2 C51 C57 71.9(4)
C50 C51 C52 C53 0.6(4)
C57 C51 C52 C53 -175.6(3)
Ru2 C51 C52 C53 61.6(2)
C50 C51 C52 C58 175.1(3)
C57 C51 C52 C58 -1.1(6)
Ru2 C51 C52 C58 -123.8(4)
C50 C51 C52 Ru2 -61.0(2)
C57 C51 C52 Ru2 122.7(3)
C49 Ru2 C52 C51 80.4(2)
C50 Ru2 C52 C51 37.22(19)
C53 Ru2 C52 C51 117.7(3)
C38 Ru2 C52 C51 -165.52(19)
C31 Ru2 C52 C51 -81.6(2)
C32 Ru2 C52 C51 -44.6(4)
C30 Ru2 C52 C51 -124.3(2)
C37 Ru2 C52 C51 156.0(4)
C49 Ru2 C52 C53 -37.29(19)
C50 Ru2 C52 C53 -80.5(2)
C51 Ru2 C52 C53 -117.7(3)
C38 Ru2 C52 C53 76.7(2)
C31 Ru2 C52 C53 160.62(18)
C32 Ru2 C52 C53 -162.4(3)
C30 Ru2 C52 C53 118.0(2)
C37 Ru2 C52 C53 38.2(6)
C49 Ru2 C52 C58 -158.3(4)
C50 Ru2 C52 C58 158.4(4)
C51 Ru2 C52 C58 121.2(4)
C53 Ru2 C52 C58 -121.0(4)
C38 Ru2 C52 C58 -44.3(4)
C31 Ru2 C52 C58 39.6(4)
C32 Ru2 C52 C58 76.6(5)
C30 Ru2 C52 C58 -3.1(4)
C37 Ru2 C52 C58 -82.8(6)
C50 C49 C53 C52 1.0(4)
C55 C49 C53 C52 177.5(3)
Ru2 C49 C53 C52 -60.6(2)
C50 C49 C53 C54 -174.0(3)
C55 C49 C53 C54 2.5(6)
Ru2 C49 C53 C54 124.4(3)
C50 C49 C53 Ru2 61.6(2)
C55 C49 C53 Ru2 -121.9(4)
C51 C52 C53 C49 -1.0(4)
C58 C52 C53 C49 -175.5(3)
Ru2 C52 C53 C49 60.4(2)
C51 C52 C53 C54 174.0(3)
C58 C52 C53 C54 -0.6(6)
Ru2 C52 C53 C54 -124.6(3)
C51 C52 C53 Ru2 -61.4(2)
C58 C52 C53 Ru2 124.0(3)
C50 Ru2 C53 C49 -37.8(2)
C51 Ru2 C53 C49 -80.5(2)
C52 Ru2 C53 C49 -118.1(3)
C38 Ru2 C53 C49 115.1(2)
C31 Ru2 C53 C49 -165.2(3)
C32 Ru2 C53 C49 37.2(5)
C30 Ru2 C53 C49 156.45(19)
C37 Ru2 C53 C49 73.4(2)
C49 Ru2 C53 C52 118.1(3)
C50 Ru2 C53 C52 80.3(2)
C51 Ru2 C53 C52 37.62(19)
C38 Ru2 C53 C52 -126.81(19)
C31 Ru2 C53 C52 -47.1(4)
C32 Ru2 C53 C52 155.3(4)
C30 Ru2 C53 C52 -85.4(2)
C37 Ru2 C53 C52 -168.51(18)
C49 Ru2 C53 C54 -120.4(4)
C50 Ru2 C53 C54 -158.2(4)
C51 Ru2 C53 C54 159.1(4)
C52 Ru2 C53 C54 121.5(4)
C38 Ru2 C53 C54 -5.4(4)
C31 Ru2 C53 C54 74.3(5)
C32 Ru2 C53 C54 -83.2(5)
C30 Ru2 C53 C54 36.0(4)
C37 Ru2 C53 C54 -47.1(4)
